data_7231718
loop_
_publ_author_name
'Manna, Utsab'
'Das, Gopal'

_publ_section_title
;
 Halo-phenyl based linear dipodal receptors for entrapment of
 anions/anionic associations within neutral non-cooperative
 self-assemblies
;
_journal_issue 1
_journal_name_full CrystEngComm
_journal_page_first 65
_journal_paper_doi 10.1039/C8CE01558A
_journal_volume 21
_journal_year 2019
_chemical_formula_moiety 'C20 H16 Cl2 N4 O2, 2(C16 H36 N), 2(C2 H3 O2)'
_chemical_formula_sum 'C56 H94 Cl2 N6 O6'
_chemical_formula_weight 1018.27
_space_group_crystal_system monoclinic
_space_group_IT_number 14
_space_group_name_Hall '-P 2ybc'
_space_group_name_H-M_alt 'P 1 21/c 1'
_symmetry_space_group_name_Hall '-P 2ybc'
_symmetry_space_group_name_H-M 'P 1 21/c 1'
_atom_sites_solution_hydrogens geom
_audit_creation_method SHELXL-2014/7
_audit_update_record
;
2018-08-05 deposited with the CCDC.
2018-10-29 downloaded from the CCDC.
;
_cell_angle_alpha 90
_cell_angle_beta 93.874(5)
_cell_angle_gamma 90
_cell_formula_units_Z 4
_cell_length_a 13.2862(6)
_cell_length_b 16.5740(8)
_cell_length_c 28.0803(13)
_cell_measurement_reflns_used 4054
_cell_measurement_temperature 298(2)
_cell_measurement_theta_max 22.1420
_cell_measurement_theta_min 3.5920
_cell_volume 6169.3(5)
_computing_cell_refinement 'CrysAlisPro 1.171.38.46 (Rigaku OD, 2015)'
_computing_data_collection 'CrysAlisPro 1.171.38.46 (Rigaku OD, 2015)'
_computing_data_reduction 'CrysAlisPro 1.171.38.46 (Rigaku OD, 2015)'
_computing_molecular_graphics 'SHELXT 2014/5 (Sheldrick, 2014)'
_computing_publication_material 'SHELXT 2014/5 (Sheldrick, 2014)'
_computing_structure_refinement 'SHELXL-2014/7 (Sheldrick, 2014)'
_computing_structure_solution 'SHELXT 2014/5 (Sheldrick, 2014)'
_diffrn_ambient_temperature 298(2)
_diffrn_measured_fraction_theta_full 0.998
_diffrn_measured_fraction_theta_max 0.998
_diffrn_measurement_device_type 'SuperNova, Single source at offset, Eos'
_diffrn_measurement_method '\w scans'
_diffrn_radiation_type MoK\a
_diffrn_radiation_wavelength 0.71073
_diffrn_reflns_av_R_equivalents 0.0348
_diffrn_reflns_av_unetI/netI 0.0569
_diffrn_reflns_Laue_measured_fraction_full 0.998
_diffrn_reflns_Laue_measured_fraction_max 0.998
_diffrn_reflns_limit_h_max 9
_diffrn_reflns_limit_h_min -15
_diffrn_reflns_limit_k_max 19
_diffrn_reflns_limit_k_min -18
_diffrn_reflns_limit_l_max 33
_diffrn_reflns_limit_l_min -32
_diffrn_reflns_number 25218
_diffrn_reflns_point_group_measured_fraction_full 0.998
_diffrn_reflns_point_group_measured_fraction_max 0.998
_diffrn_reflns_theta_full 24.999
_diffrn_reflns_theta_max 24.999
_diffrn_reflns_theta_min 2.963
_diffrn_source 'micro-focus sealed X-ray tube'
_exptl_absorpt_coefficient_mu 0.154
_exptl_absorpt_correction_type multi-scan
_exptl_absorpt_process_details SADABS
_exptl_crystal_colour colourless
_exptl_crystal_density_diffrn 1.096
_exptl_crystal_description needle
_exptl_crystal_F_000 2216.0
_exptl_crystal_size_max 0.29
_exptl_crystal_size_mid 0.25
_exptl_crystal_size_min 0.21
_exptl_transmission_factor_max 0.968
_exptl_transmission_factor_min 0.956
_refine_diff_density_max 0.974
_refine_diff_density_min -0.246
_refine_diff_density_rms 0.041
_refine_ls_extinction_coef 0.00058(17)
_refine_ls_extinction_expression Fc^*^=kFc[1+0.001xFc^2^\l^3^/sin(2\q)]^-1/4^
_refine_ls_extinction_method 'SHELXL-2014/7 (Sheldrick 2014'
_refine_ls_goodness_of_fit_ref 1.179
_refine_ls_hydrogen_treatment constr
_refine_ls_matrix_type full
_refine_ls_number_parameters 642
_refine_ls_number_reflns 10858
_refine_ls_number_restraints 0
_refine_ls_restrained_S_all 1.179
_refine_ls_R_factor_all 0.1521
_refine_ls_R_factor_gt 0.0797
_refine_ls_shift/su_max 0.004
_refine_ls_shift/su_mean 0.000
_refine_ls_structure_factor_coef Fsqd
_refine_ls_weighting_details 'w=1/[\s^2^(Fo^2^)+(0.0500P)^2^+3.0000P] where P=(Fo^2^+2Fc^2^)/3'
_refine_ls_weighting_scheme calc
_refine_ls_wR_factor_gt 0.1791
_refine_ls_wR_factor_ref 0.2165
_reflns_Friedel_coverage 0.000
_reflns_number_gt 5267
_reflns_number_total 10858
_reflns_threshold_expression 'I > 2\s(I)'
_cod_data_source_file c8ce01558a2.cif
_cod_data_source_block ppda-p-Cl-TBAOAC-1c
_cod_depositor_comments 'Adding full bibliography for 7231714--7231722.cif.'
_cod_database_code 7231718
_shelx_shelxl_version_number 2014/7
_shelx_space_group_comment
;
The symmetry employed for this shelxl refinement is uniquely defined
by the following loop, which should always be used as a source of
symmetry information in preference to the above space-group names.
They are only intended as comments.
;

loop_
_space_group_symop_operation_xyz
'x, y, z'
'-x, y+1/2, -z+1/2'
'-x, -y, -z'
'x, -y-1/2, z-1/2'

loop_
_atom_site_label
_atom_site_type_symbol
_atom_site_fract_x
_atom_site_fract_y
_atom_site_fract_z
_atom_site_U_iso_or_equiv
_atom_site_adp_type
_atom_site_occupancy
_atom_site_site_symmetry_order
_atom_site_calc_flag
_atom_site_refinement_flags_posn
_atom_site_refinement_flags_adp
Cl1 Cl -0.33303(9) 0.48673(9) 0.59190(5) 0.1147(5) Uani 1 1 d . .
Cl2 Cl 1.19505(10) 0.48899(12) 0.85716(6) 0.1466(7) Uani 1 1 d . .
O1 O 0.1353(2) 0.46113(19) 0.69722(11) 0.0862(9) Uani 1 1 d . .
O2 O 0.7254(2) 0.4600(2) 0.74641(11) 0.0915(10) Uani 1 1 d . .
O4 O 0.3129(3) 0.34206(19) 0.57021(10) 0.1006(10) Uani 1 1 d . .
N3 N 0.5986(2) 0.41263(18) 0.78955(11) 0.0643(8) Uani 1 1 d . .
H3N H 0.5857 0.3955 0.8174 0.077 Uiso 1 1 calc R U
O6 O 0.6880(2) 0.15075(19) 0.40573(11) 0.0914(9) Uani 1 1 d . .
N2 N 0.2646(2) 0.41595(19) 0.65439(11) 0.0671(9) Uani 1 1 d . .
H2N H 0.2787 0.4009 0.6263 0.081 Uiso 1 1 calc R U
N4 N 0.7567(2) 0.42545(19) 0.82468(11) 0.0668(9) Uani 1 1 d . .
H4N H 0.7288 0.4084 0.8495 0.080 Uiso 1 1 calc R U
N1 N 0.1043(2) 0.41962(19) 0.61963(11) 0.0710(9) Uani 1 1 d . .
H1N H 0.1322 0.4003 0.5953 0.085 Uiso 1 1 calc R U
O5 O 0.5382(2) 0.1015(2) 0.38226(11) 0.0996(10) Uani 1 1 d . .
O3 O 0.1756(2) 0.3837(2) 0.52915(11) 0.1017(10) Uani 1 1 d . .
N6 N 0.6021(3) 0.83887(19) 0.34851(11) 0.0713(9) Uani 1 1 d . .
C11 C 0.5161(3) 0.4164(2) 0.75456(14) 0.0598(10) Uani 1 1 d . .
C8 C 0.3458(3) 0.4198(2) 0.68935(13) 0.0600(10) Uani 1 1 d . .
N5 N 0.0945(3) 0.6926(2) 0.59929(13) 0.0773(10) Uani 1 1 d . .
C9 C 0.4423(3) 0.4200(2) 0.67395(13) 0.0625(10) Uani 1 1 d . .
H9 H 0.4507 0.4217 0.6414 0.075 Uiso 1 1 calc R U
C14 C 0.6954(3) 0.4334(2) 0.78332(15) 0.0650(10) Uani 1 1 d . .
C7 C 0.1658(3) 0.4336(2) 0.66043(15) 0.0655(10) Uani 1 1 d . .
C10 C 0.5269(3) 0.4178(2) 0.70561(13) 0.0637(10) Uani 1 1 d . .
H10 H 0.5909 0.4174 0.6941 0.076 Uiso 1 1 calc R U
C13 C 0.3352(3) 0.4189(2) 0.73828(14) 0.0693(11) Uani 1 1 d . .
H13 H 0.2710 0.4193 0.7496 0.083 Uiso 1 1 calc R U
C6 C 0.0003(3) 0.4341(2) 0.61452(14) 0.0661(10) Uani 1 1 d . .
C12 C 0.4195(3) 0.4173(2) 0.77035(14) 0.0657(10) Uani 1 1 d . .
H12 H 0.4109 0.4168 0.8029 0.079 Uiso 1 1 calc R U
C15 C 0.8610(3) 0.4427(2) 0.83015(14) 0.0634(10) Uani 1 1 d . .
C3 C -0.2045(3) 0.4652(3) 0.60009(16) 0.0792(12) Uani 1 1 d . .
C54 C 0.2602(4) 0.3508(3) 0.53223(16) 0.0750(12) Uani 1 1 d . .
C5 C -0.0431(3) 0.4508(2) 0.56974(14) 0.0701(11) Uani 1 1 d . .
H5 H -0.0030 0.4512 0.5438 0.084 Uiso 1 1 calc R U
C20 C 0.9042(3) 0.4528(2) 0.87616(14) 0.0699(11) Uani 1 1 d . .
H20 H 0.8637 0.4498 0.9019 0.084 Uiso 1 1 calc R U
C41 C 0.6958(3) 0.7910(2) 0.33933(15) 0.0768(12) Uani 1 1 d . .
H41A H 0.7211 0.7671 0.3693 0.092 Uiso 1 1 calc R U
H41B H 0.6761 0.7472 0.3178 0.092 Uiso 1 1 calc R U
C4 C -0.1460(3) 0.4670(2) 0.56232(16) 0.0787(12) Uani 1 1 d . .
H4 H -0.1741 0.4788 0.5319 0.094 Uiso 1 1 calc R U
C18 C 1.0669(3) 0.4710(3) 0.84713(18) 0.0881(14) Uani 1 1 d . .
C49 C 0.5282(3) 0.7797(2) 0.36857(15) 0.0788(12) Uani 1 1 d . .
H49A H 0.5113 0.7393 0.3444 0.095 Uiso 1 1 calc R U
H49B H 0.5624 0.7523 0.3955 0.095 Uiso 1 1 calc R U
C17 C 1.0257(3) 0.4613(3) 0.80109(17) 0.0920(14) Uani 1 1 d . .
H17 H 1.0668 0.4646 0.7756 0.110 Uiso 1 1 calc R U
C21 C 0.1472(3) 0.7279(2) 0.64417(15) 0.0817(12) Uani 1 1 d . .
H21A H 0.2115 0.7496 0.6359 0.098 Uiso 1 1 calc R U
H21B H 0.1071 0.7728 0.6544 0.098 Uiso 1 1 calc R U
C45 C 0.5571(3) 0.8774(2) 0.30246(14) 0.0798(12) Uani 1 1 d . .
H45A H 0.4977 0.9077 0.3098 0.096 Uiso 1 1 calc R U
H45B H 0.6057 0.9154 0.2913 0.096 Uiso 1 1 calc R U
C56 C 0.5967(4) 0.1390(3) 0.41085(16) 0.0799(12) Uani 1 1 d . .
C16 C 0.9237(3) 0.4468(3) 0.79265(16) 0.0841(13) Uani 1 1 d . .
H16 H 0.8967 0.4398 0.7615 0.101 Uiso 1 1 calc R U
C29 C 0.0866(3) 0.7600(2) 0.56281(15) 0.0774(12) Uani 1 1 d . .
H29A H 0.1540 0.7804 0.5589 0.093 Uiso 1 1 calc R U
H29B H 0.0480 0.8036 0.5757 0.093 Uiso 1 1 calc R U
C19 C 1.0058(3) 0.4672(3) 0.88436(16) 0.0829(13) Uani 1 1 d . .
H19 H 1.0332 0.4744 0.9154 0.099 Uiso 1 1 calc R U
C1 C -0.0613(3) 0.4319(3) 0.65200(16) 0.0958(15) Uani 1 1 d . .
H1 H -0.0338 0.4200 0.6825 0.115 Uiso 1 1 calc R U
C25 C 0.1535(3) 0.6220(2) 0.58170(17) 0.0885(14) Uani 1 1 d . .
H25A H 0.1142 0.5972 0.5552 0.106 Uiso 1 1 calc R U
H25B H 0.1611 0.5824 0.6071 0.106 Uiso 1 1 calc R U
C46 C 0.5276(4) 0.8189(3) 0.26190(15) 0.0878(14) Uani 1 1 d . .
H46A H 0.5833 0.7825 0.2573 0.105 Uiso 1 1 calc R U
H46B H 0.4703 0.7868 0.2703 0.105 Uiso 1 1 calc R U
C2 C -0.1645(3) 0.4471(3) 0.64476(17) 0.1015(16) Uani 1 1 d . .
H2 H -0.2056 0.4450 0.6702 0.122 Uiso 1 1 calc R U
C26 C 0.2576(3) 0.6420(3) 0.56545(17) 0.0871(13) Uani 1 1 d . .
H26A H 0.2507 0.6689 0.5347 0.105 Uiso 1 1 calc R U
H26B H 0.2918 0.6785 0.5882 0.105 Uiso 1 1 calc R U
C37 C 0.6265(3) 0.9072(2) 0.38329(15) 0.0822(13) Uani 1 1 d . .
H37A H 0.5648 0.9365 0.3880 0.099 Uiso 1 1 calc R U
H37B H 0.6722 0.9441 0.3689 0.099 Uiso 1 1 calc R U
C30 C 0.0388(3) 0.7386(3) 0.51376(17) 0.0928(14) Uani 1 1 d . .
H30A H -0.0271 0.7147 0.5169 0.111 Uiso 1 1 calc R U
H30B H 0.0805 0.6995 0.4986 0.111 Uiso 1 1 calc R U
C53 C 0.3026(4) 0.3216(3) 0.48759(16) 0.1201(19) Uani 1 1 d . .
H53A H 0.3637 0.2922 0.4954 0.180 Uiso 1 1 calc R U
H53B H 0.3169 0.3670 0.4678 0.180 Uiso 1 1 calc R U
H53C H 0.2546 0.2870 0.4707 0.180 Uiso 1 1 calc R U
C55 C 0.5526(4) 0.1717(4) 0.45566(19) 0.132(2) Uani 1 1 d . .
H55A H 0.4820 0.1823 0.4491 0.198 Uiso 1 1 calc R U
H55B H 0.5866 0.2207 0.4653 0.198 Uiso 1 1 calc R U
H55C H 0.5614 0.1325 0.4808 0.198 Uiso 1 1 calc R U
C42 C 0.7810(4) 0.8358(3) 0.31876(19) 0.1015(15) Uani 1 1 d . .
H42A H 0.8070 0.8765 0.3412 0.122 Uiso 1 1 calc R U
H42B H 0.7569 0.8627 0.2895 0.122 Uiso 1 1 calc R U
C24 C 0.2266(5) 0.6629(5) 0.7722(2) 0.176(3) Uani 1 1 d . .
H24A H 0.1665 0.6341 0.7788 0.264 Uiso 1 1 calc R U
H24B H 0.2491 0.6944 0.7996 0.264 Uiso 1 1 calc R U
H24C H 0.2783 0.6252 0.7650 0.264 Uiso 1 1 calc R U
C27 C 0.3194(4) 0.5669(3) 0.56136(19) 0.1010(16) Uani 1 1 d . .
H27A H 0.3303 0.5428 0.5928 0.121 Uiso 1 1 calc R U
H27B H 0.2814 0.5286 0.5411 0.121 Uiso 1 1 calc R U
C47 C 0.5003(4) 0.8641(3) 0.21574(17) 0.1069(16) Uani 1 1 d . .
H47A H 0.4450 0.9006 0.2208 0.128 Uiso 1 1 calc R U
H47B H 0.5577 0.8964 0.2078 0.128 Uiso 1 1 calc R U
C33 C -0.0097(3) 0.6610(3) 0.60971(19) 0.0999(16) Uani 1 1 d . .
H33A H -0.0012 0.6186 0.6335 0.120 Uiso 1 1 calc R U
H33B H -0.0403 0.6368 0.5808 0.120 Uiso 1 1 calc R U
C28 C 0.4197(4) 0.5808(3) 0.5413(2) 0.122(2) Uani 1 1 d . .
H28A H 0.4098 0.5941 0.5081 0.184 Uiso 1 1 calc R U
H28B H 0.4598 0.5327 0.5449 0.184 Uiso 1 1 calc R U
H28C H 0.4538 0.6244 0.5581 0.184 Uiso 1 1 calc R U
C31 C 0.0281(5) 0.8147(4) 0.48309(19) 0.127(2) Uani 1 1 d . .
H31A H -0.0131 0.8536 0.4988 0.152 Uiso 1 1 calc R U
H31B H 0.0942 0.8384 0.4805 0.152 Uiso 1 1 calc R U
C50 C 0.4311(4) 0.8143(3) 0.38463(18) 0.0972(15) Uani 1 1 d . .
H50A H 0.3960 0.8435 0.3586 0.117 Uiso 1 1 calc R U
H50B H 0.4455 0.8517 0.4108 0.117 Uiso 1 1 calc R U
C38 C 0.6737(4) 0.8819(3) 0.43191(17) 0.1022(16) Uani 1 1 d . .
H38A H 0.6305 0.8426 0.4460 0.123 Uiso 1 1 calc R U
H38B H 0.7384 0.8565 0.4280 0.123 Uiso 1 1 calc R U
C51 C 0.3649(4) 0.7450(3) 0.4008(2) 0.129(2) Uani 1 1 d . .
H51A H 0.3505 0.7087 0.3741 0.155 Uiso 1 1 calc R U
H51B H 0.4023 0.7149 0.4257 0.155 Uiso 1 1 calc R U
C22 C 0.1665(4) 0.6717(3) 0.68623(19) 0.1106(17) Uani 1 1 d . .
H22A H 0.2158 0.6314 0.6786 0.133 Uiso 1 1 calc R U
H22B H 0.1044 0.6440 0.6925 0.133 Uiso 1 1 calc R U
C48 C 0.4707(5) 0.8105(4) 0.17462(18) 0.132(2) Uani 1 1 d . .
H48A H 0.5252 0.7743 0.1692 0.198 Uiso 1 1 calc R U
H48B H 0.4558 0.8426 0.1466 0.198 Uiso 1 1 calc R U
H48C H 0.4121 0.7799 0.1815 0.198 Uiso 1 1 calc R U
C35 C -0.1754(4) 0.6840(5) 0.6446(3) 0.163(3) Uani 1 1 d . .
H35A H -0.2075 0.6520 0.6190 0.195 Uiso 1 1 calc R U
H35B H -0.1560 0.6480 0.6709 0.195 Uiso 1 1 calc R U
C34 C -0.0826(4) 0.7239(4) 0.6275(2) 0.128(2) Uani 1 1 d . .
H34A H -0.0492 0.7545 0.6534 0.154 Uiso 1 1 calc R U
H34B H -0.1020 0.7612 0.6019 0.154 Uiso 1 1 calc R U
C43 C 0.8646(4) 0.7766(4) 0.3085(2) 0.132(2) Uani 1 1 d . .
H43A H 0.8846 0.7477 0.3376 0.158 Uiso 1 1 calc R U
H43B H 0.8378 0.7373 0.2853 0.158 Uiso 1 1 calc R U
C23 C 0.2048(4) 0.7178(4) 0.73034(19) 0.1237(19) Uani 1 1 d . .
H23A H 0.2658 0.7465 0.7237 0.148 Uiso 1 1 calc R U
H23B H 0.1547 0.7573 0.7382 0.148 Uiso 1 1 calc R U
C39 C 0.6883(5) 0.9524(4) 0.46462(19) 0.137(2) Uani 1 1 d . .
H39A H 0.7251 0.9939 0.4487 0.165 Uiso 1 1 calc R U
H39B H 0.6228 0.9743 0.4708 0.165 Uiso 1 1 calc R U
C40 C 0.7438(6) 0.9332(5) 0.5111(2) 0.197(4) Uani 1 1 d . .
H40A H 0.7128 0.8878 0.5254 0.296 Uiso 1 1 calc R U
H40B H 0.7418 0.9790 0.5320 0.296 Uiso 1 1 calc R U
H40C H 0.8127 0.9205 0.5059 0.296 Uiso 1 1 calc R U
C32 C -0.0190(5) 0.7981(4) 0.4337(2) 0.172(3) Uani 1 1 d . .
H32A H 0.0281 0.7692 0.4156 0.258 Uiso 1 1 calc R U
H32B H -0.0361 0.8483 0.4181 0.258 Uiso 1 1 calc R U
H32C H -0.0789 0.7663 0.4360 0.258 Uiso 1 1 calc R U
C52 C 0.2673(5) 0.7724(5) 0.4190(2) 0.172(3) Uani 1 1 d . .
H52A H 0.2807 0.8093 0.4450 0.258 Uiso 1 1 calc R U
H52B H 0.2311 0.7266 0.4299 0.258 Uiso 1 1 calc R U
H52C H 0.2275 0.7989 0.3939 0.258 Uiso 1 1 calc R U
C44 C 0.9523(6) 0.8129(5) 0.2907(3) 0.224(4) Uani 1 1 d . .
H44A H 0.9322 0.8510 0.2661 0.335 Uiso 1 1 calc R U
H44B H 0.9936 0.7718 0.2778 0.335 Uiso 1 1 calc R U
H44C H 0.9900 0.8402 0.3162 0.335 Uiso 1 1 calc R U
C36 C -0.2486(6) 0.7451(7) 0.6606(3) 0.271(6) Uani 1 1 d . .
H36A H -0.2179 0.7752 0.6870 0.407 Uiso 1 1 calc R U
H36B H -0.3077 0.7182 0.6705 0.407 Uiso 1 1 calc R U
H36C H -0.2672 0.7811 0.6348 0.407 Uiso 1 1 calc R U

loop_
_atom_site_aniso_label
_atom_site_aniso_U_11
_atom_site_aniso_U_22
_atom_site_aniso_U_33
_atom_site_aniso_U_23
_atom_site_aniso_U_13
_atom_site_aniso_U_12
Cl1 0.0686(7) 0.1591(13) 0.1140(10) 0.0250(10) -0.0114(7) 0.0090(8)
Cl2 0.0779(9) 0.2385(19) 0.1199(12) 0.0378(13) -0.0193(8) -0.0420(11)
O1 0.0734(19) 0.113(2) 0.0719(19) -0.0143(18) 0.0005(16) 0.0101(17)
O2 0.0691(19) 0.136(3) 0.0683(19) 0.0243(19) -0.0027(15) -0.0103(18)
O4 0.124(3) 0.114(2) 0.0613(19) 0.0045(18) -0.0083(19) 0.037(2)
N3 0.061(2) 0.073(2) 0.0582(19) 0.0079(17) -0.0011(16) -0.0004(17)
O6 0.082(2) 0.105(2) 0.089(2) -0.0145(18) 0.0184(17) -0.0130(19)
N2 0.060(2) 0.083(2) 0.0572(19) 0.0040(17) -0.0015(16) 0.0010(18)
N4 0.058(2) 0.081(2) 0.061(2) 0.0037(18) 0.0025(16) 0.0024(17)
N1 0.065(2) 0.088(2) 0.058(2) 0.0044(18) -0.0052(17) 0.0028(18)
O5 0.084(2) 0.135(3) 0.081(2) -0.007(2) 0.0096(18) -0.010(2)
O3 0.081(2) 0.141(3) 0.082(2) 0.003(2) 0.0020(18) 0.010(2)
N6 0.086(2) 0.0594(19) 0.067(2) 0.0022(18) -0.0034(18) 0.0003(19)
C11 0.062(2) 0.054(2) 0.063(2) 0.0050(19) -0.004(2) -0.0020(19)
C8 0.063(2) 0.058(2) 0.058(2) 0.004(2) -0.002(2) 0.0010(19)
N5 0.075(2) 0.064(2) 0.093(3) -0.014(2) 0.007(2) -0.0139(19)
C9 0.066(3) 0.069(2) 0.053(2) 0.002(2) 0.003(2) -0.003(2)
C14 0.062(3) 0.072(3) 0.060(3) 0.003(2) 0.002(2) 0.002(2)
C7 0.068(3) 0.065(3) 0.063(3) 0.011(2) -0.003(2) 0.002(2)
C10 0.062(2) 0.068(2) 0.062(3) 0.000(2) 0.006(2) 0.001(2)
C13 0.059(2) 0.085(3) 0.063(3) 0.009(2) 0.001(2) -0.003(2)
C6 0.061(2) 0.075(3) 0.061(3) 0.011(2) -0.004(2) 0.005(2)
C12 0.062(2) 0.078(3) 0.057(2) 0.004(2) 0.004(2) -0.003(2)
C15 0.060(2) 0.061(2) 0.069(3) 0.001(2) 0.000(2) 0.003(2)
C3 0.063(3) 0.102(3) 0.071(3) 0.015(3) -0.005(2) 0.003(2)
C54 0.084(3) 0.075(3) 0.065(3) 0.009(2) 0.003(3) 0.004(3)
C5 0.074(3) 0.077(3) 0.057(2) 0.000(2) -0.007(2) -0.004(2)
C20 0.069(3) 0.077(3) 0.062(3) 0.010(2) -0.002(2) 0.001(2)
C41 0.082(3) 0.068(3) 0.081(3) 0.008(2) 0.002(2) 0.005(2)
C4 0.076(3) 0.090(3) 0.067(3) 0.006(2) -0.018(2) -0.003(2)
C18 0.067(3) 0.111(4) 0.085(3) 0.018(3) -0.010(3) -0.010(3)
C49 0.090(3) 0.066(3) 0.079(3) 0.014(2) 0.001(2) -0.011(2)
C17 0.063(3) 0.136(4) 0.077(3) 0.012(3) 0.004(2) -0.005(3)
C21 0.088(3) 0.071(3) 0.085(3) -0.001(3) 0.003(3) -0.014(2)
C45 0.098(3) 0.064(3) 0.075(3) 0.016(2) -0.009(2) 0.002(2)
C56 0.088(4) 0.083(3) 0.071(3) 0.005(3) 0.019(3) 0.005(3)
C16 0.061(3) 0.121(4) 0.069(3) -0.001(3) 0.000(2) -0.001(3)
C29 0.072(3) 0.067(3) 0.093(3) -0.007(3) 0.004(2) -0.002(2)
C19 0.080(3) 0.097(3) 0.070(3) 0.011(3) -0.008(2) -0.008(3)
C1 0.069(3) 0.153(5) 0.065(3) 0.030(3) -0.002(2) 0.006(3)
C25 0.093(3) 0.064(3) 0.108(4) -0.012(3) 0.008(3) -0.001(3)
C46 0.112(4) 0.073(3) 0.076(3) 0.007(3) -0.009(3) -0.001(3)
C2 0.065(3) 0.162(5) 0.077(3) 0.030(3) 0.005(2) 0.003(3)
C26 0.089(3) 0.072(3) 0.100(4) -0.005(3) 0.004(3) 0.013(3)
C37 0.100(3) 0.067(3) 0.078(3) 0.002(2) 0.000(3) -0.002(2)
C30 0.077(3) 0.094(3) 0.104(4) -0.019(3) -0.011(3) -0.001(3)
C53 0.149(5) 0.147(5) 0.066(3) 0.004(3) 0.020(3) 0.029(4)
C55 0.125(5) 0.159(5) 0.119(4) -0.042(4) 0.052(4) -0.012(4)
C42 0.094(4) 0.097(3) 0.114(4) 0.009(3) 0.013(3) -0.003(3)
C24 0.177(7) 0.233(8) 0.117(5) 0.057(6) -0.004(5) 0.008(6)
C27 0.101(4) 0.089(3) 0.110(4) -0.012(3) -0.016(3) 0.014(3)
C47 0.139(5) 0.096(4) 0.084(3) 0.015(3) -0.011(3) 0.007(3)
C33 0.083(3) 0.097(3) 0.121(4) -0.023(3) 0.022(3) -0.036(3)
C28 0.108(4) 0.134(5) 0.125(5) -0.031(4) 0.003(4) 0.042(4)
C31 0.143(5) 0.129(5) 0.102(4) -0.005(4) -0.031(4) 0.018(4)
C50 0.093(4) 0.101(4) 0.098(4) 0.008(3) 0.008(3) -0.004(3)
C38 0.119(4) 0.098(4) 0.085(3) 0.001(3) -0.018(3) -0.004(3)
C51 0.110(4) 0.126(5) 0.154(6) 0.017(4) 0.038(4) -0.019(4)
C22 0.127(4) 0.099(4) 0.105(4) 0.017(3) 0.002(3) -0.022(3)
C48 0.167(6) 0.150(5) 0.076(4) -0.005(4) -0.021(4) 0.001(4)
C35 0.094(4) 0.211(7) 0.189(7) -0.057(6) 0.047(5) -0.041(5)
C34 0.089(4) 0.134(5) 0.166(6) -0.048(4) 0.038(4) -0.024(4)
C43 0.098(4) 0.139(5) 0.163(6) 0.018(4) 0.042(4) 0.004(4)
C23 0.132(5) 0.155(5) 0.083(4) 0.019(4) 0.000(3) -0.019(4)
C39 0.191(7) 0.128(5) 0.090(4) -0.011(4) -0.018(4) -0.039(4)
C40 0.247(9) 0.220(8) 0.114(5) -0.028(6) -0.069(6) -0.018(7)
C32 0.175(7) 0.172(6) 0.162(7) 0.014(6) -0.040(5) -0.011(5)
C52 0.120(5) 0.220(8) 0.179(7) 0.019(6) 0.047(5) -0.015(5)
C44 0.165(7) 0.209(9) 0.308(12) 0.020(8) 0.100(8) -0.006(6)
C36 0.148(7) 0.370(15) 0.309(12) -0.100(11) 0.113(8) -0.031(9)

loop_
_atom_type_symbol
_atom_type_description
_atom_type_scat_dispersion_real
_atom_type_scat_dispersion_imag
_atom_type_scat_source
C C 0.0033 0.0016 'International Tables Vol C Tables 4.2.6.8 and 6.1.1.4'
H H 0.0000 0.0000 'International Tables Vol C Tables 4.2.6.8 and 6.1.1.4'
N N 0.0061 0.0033 'International Tables Vol C Tables 4.2.6.8 and 6.1.1.4'
O O 0.0106 0.0060 'International Tables Vol C Tables 4.2.6.8 and 6.1.1.4'
Cl Cl 0.1484 0.1585 'International Tables Vol C Tables 4.2.6.8 and 6.1.1.4'

loop_
_geom_angle_atom_site_label_1
_geom_angle_atom_site_label_2
_geom_angle_atom_site_label_3
_geom_angle
C14 N3 C11 126.4(3)
C7 N2 C8 126.9(3)
C14 N4 C15 126.3(3)
C7 N1 C6 125.5(4)
C41 N6 C37 111.0(3)
C41 N6 C49 106.5(3)
C37 N6 C49 111.0(3)
C41 N6 C45 110.7(3)
C37 N6 C45 106.8(3)
C49 N6 C45 110.9(3)
C12 C11 C10 118.3(4)
C12 C11 N3 117.8(3)
C10 C11 N3 123.8(4)
C9 C8 C13 117.9(4)
C9 C8 N2 117.7(3)
C13 C8 N2 124.2(4)
C25 N5 C29 111.3(3)
C25 N5 C21 110.5(3)
C29 N5 C21 106.5(3)
C25 N5 C33 107.1(3)
C29 N5 C33 111.2(3)
C21 N5 C33 110.3(3)
C8 C9 C10 122.0(4)
O2 C14 N3 124.8(4)
O2 C14 N4 122.8(4)
N3 C14 N4 112.3(4)
O1 C7 N2 124.1(4)
O1 C7 N1 123.5(4)
N2 C7 N1 112.4(4)
C9 C10 C11 120.1(4)
C12 C13 C8 120.6(4)
C5 C6 C1 118.0(4)
C5 C6 N1 118.6(4)
C1 C6 N1 123.4(4)
C11 C12 C13 121.1(4)
C16 C15 C20 117.9(4)
C16 C15 N4 124.2(4)
C20 C15 N4 117.8(4)
C4 C3 C2 121.0(4)
C4 C3 Cl1 120.0(3)
C2 C3 Cl1 119.0(4)
O4 C54 O3 124.2(4)
O4 C54 C53 117.5(4)
O3 C54 C53 118.3(4)
C6 C5 C4 121.4(4)
C19 C20 C15 121.1(4)
C42 C41 N6 117.2(3)
C3 C4 C5 119.1(4)
C19 C18 C17 119.5(4)
C19 C18 Cl2 120.7(4)
C17 C18 Cl2 119.8(4)
C50 C49 N6 116.9(3)
C18 C17 C16 120.3(4)
C22 C21 N5 117.1(4)
C46 C45 N6 115.6(3)
O5 C56 O6 125.0(4)
O5 C56 C55 116.9(5)
O6 C56 C55 118.2(5)
C17 C16 C15 120.7(4)
N5 C29 C30 116.5(3)
C18 C19 C20 120.5(4)
C6 C1 C2 120.8(4)
N5 C25 C26 115.6(3)
C47 C46 C45 111.0(4)
C3 C2 C1 119.5(4)
C27 C26 C25 110.8(4)
N6 C37 C38 115.5(3)
C29 C30 C31 109.6(4)
C41 C42 C43 109.4(4)
C28 C27 C26 114.0(4)
C48 C47 C46 113.7(4)
N5 C33 C34 115.5(4)
C32 C31 C30 112.7(5)
C49 C50 C51 108.8(4)
C39 C38 C37 111.4(4)
C52 C51 C50 113.6(5)
C21 C22 C23 111.0(4)
C36 C35 C34 111.2(6)
C35 C34 C33 110.8(5)
C44 C43 C42 114.6(6)
C24 C23 C22 111.9(5)
C40 C39 C38 114.1(5)

loop_
_geom_bond_atom_site_label_1
_geom_bond_atom_site_label_2
_geom_bond_distance
Cl1 C3 1.744(4)
Cl2 C18 1.732(4)
O1 C7 1.223(4)
O2 C14 1.218(4)
O4 C54 1.244(5)
N3 C14 1.354(5)
N3 C11 1.423(4)
O6 C56 1.246(5)
N2 C7 1.366(5)
N2 C8 1.411(4)
N4 C14 1.379(5)
N4 C15 1.412(4)
N1 C7 1.382(5)
N1 C6 1.400(4)
O5 C56 1.246(5)
O3 C54 1.247(5)
N6 C41 1.512(5)
N6 C37 1.516(5)
N6 C49 1.522(5)
N6 C45 1.527(5)
C11 C12 1.387(5)
C11 C10 1.392(5)
C8 C9 1.380(5)
C8 C13 1.391(5)
N5 C25 1.509(5)
N5 C29 1.515(5)
N5 C21 1.517(5)
N5 C33 1.526(5)
C9 C10 1.386(5)
C13 C12 1.389(5)
C6 C5 1.376(5)
C6 C1 1.377(5)
C15 C16 1.388(5)
C15 C20 1.388(5)
C3 C4 1.357(6)
C3 C2 1.362(6)
C54 C53 1.489(6)
C5 C4 1.394(5)
C20 C19 1.375(5)
C41 C42 1.502(5)
C18 C19 1.368(6)
C18 C17 1.379(6)
C49 C50 1.508(6)
C17 C16 1.381(5)
C21 C22 1.512(6)
C45 C46 1.526(5)
C56 C55 1.522(6)
C29 C30 1.520(5)
C1 C2 1.395(6)
C25 C26 1.522(5)
C46 C47 1.520(5)
C26 C27 1.500(6)
C37 C38 1.522(6)
C30 C31 1.528(6)
C42 C43 1.524(7)
C24 C23 1.498(7)
C27 C28 1.499(6)
C47 C48 1.489(6)
C33 C34 1.531(6)
C31 C32 1.508(7)
C50 C51 1.535(6)
C38 C39 1.491(6)
C51 C52 1.497(7)
C22 C23 1.514(6)
C35 C36 1.494(10)
C35 C34 1.507(7)
C43 C44 1.431(7)
C39 C40 1.489(7)
